data_4082355
loop_
_publ_author_name
'Hashimoto, Takayoshi'
'Hoshino, Ryoko'
'Hatanaka, Tsubasa'
'Ohki, Yasuhiro'
'Tatsumi, Kazuyuki'

_publ_section_title
;
 Dinuclear Iron(0) Complexes of N-Heterocyclic Carbenes
;
_journal_issue 4
_journal_name_full Organometallics
_journal_page_first 921
_journal_paper_doi 10.1021/om401039z
_journal_volume 33
_journal_year 2014
_chemical_formula_moiety 'C11 H20 Cl3 Fe N2'
_chemical_formula_sum 'C11 H20 Cl3 Fe N2'
_chemical_formula_weight 342.50
_space_group_IT_number 61
_symmetry_cell_setting orthorhombic
_symmetry_Int_Tables_number 61
_symmetry_space_group_name_Hall '-P 2ac 2ab'
_symmetry_space_group_name_H-M 'P b c a'
_atom_sites_solution_hydrogens geom
_atom_sites_solution_primary direct
_atom_sites_solution_secondary difmap
_cell_angle_alpha 90.0000
_cell_angle_beta 90.0000
_cell_angle_gamma 90.0000
_cell_formula_units_Z 8
_cell_length_a 16.021(2)
_cell_length_b 11.6893(15)
_cell_length_c 17.185(3)
_cell_measurement_reflns_used 6569
_cell_measurement_temperature 173
_cell_measurement_theta_max 27.48
_cell_measurement_theta_min 3.30
_cell_volume 3218.3(8)
_computing_cell_refinement CrystalClear
_computing_data_collection 'CrystalClear (Rigaku Inc., 2008)'
_computing_data_reduction CrystalClear
_computing_molecular_graphics 'CrystalStructure 4.0'
_computing_publication_material 'CrystalStructure 4.0 (Rigaku, 2010)'
_computing_structure_refinement 'SHELXL97 (Sheldrick, 2008)'
_computing_structure_solution SIR97
_diffrn_ambient_temperature 173
_diffrn_detector_area_resol_mean 7.314
_diffrn_measured_fraction_theta_full 0.981
_diffrn_measured_fraction_theta_max 0.981
_diffrn_measurement_device_type 'Rigaku Saturn70'
_diffrn_measurement_method \w
_diffrn_radiation_type 'Mo K\a'
_diffrn_radiation_wavelength 0.71070
_diffrn_reflns_av_R_equivalents 0.0451
_diffrn_reflns_limit_h_max 20
_diffrn_reflns_limit_h_min -20
_diffrn_reflns_limit_k_max 15
_diffrn_reflns_limit_k_min -15
_diffrn_reflns_limit_l_max 22
_diffrn_reflns_limit_l_min -17
_diffrn_reflns_number 24053
_diffrn_reflns_theta_full 27.49
_diffrn_reflns_theta_max 27.49
_diffrn_standards_number 0
_exptl_absorpt_coefficient_mu 1.416
_exptl_absorpt_correction_T_max 0.932
_exptl_absorpt_correction_T_min 0.746
_exptl_absorpt_correction_type multi-scan
_exptl_absorpt_process_details 'REQAB (Rigaku, 1998)'
_exptl_crystal_colour purple
_exptl_crystal_density_diffrn 1.414
_exptl_crystal_density_method 'not measured'
_exptl_crystal_description block
_exptl_crystal_F_000 1416.00
_exptl_crystal_size_max 0.200
_exptl_crystal_size_mid 0.100
_exptl_crystal_size_min 0.050
_refine_diff_density_max 0.470
_refine_diff_density_min -0.410
_refine_ls_extinction_method none
_refine_ls_goodness_of_fit_ref 1.004
_refine_ls_hydrogen_treatment constr
_refine_ls_number_parameters 154
_refine_ls_number_reflns 3621
_refine_ls_number_restraints 0
_refine_ls_R_factor_gt 0.0409
_refine_ls_shift/su_max 0.001
_refine_ls_structure_factor_coef Fsqd
_refine_ls_weighting_details 'w = 1/[\s^2^(Fo^2^)+(0.0005P)^2^+4.7000P] where P=(Fo^2^+2Fc^2^)/3'
_refine_ls_weighting_scheme calc
_refine_ls_wR_factor_ref 0.0724
_reflns_number_gt 2827
_reflns_number_total 3621
_reflns_threshold_expression F^2^>2.0\s(F^2^)
_cod_data_source_file om401039z_si_002.cif
_cod_data_source_block 1d_(FeCl3IiPr)
_cod_original_cell_volume 3218.4(7)
_cod_database_code 4082355

loop_
_symmetry_equiv_pos_site_id
_symmetry_equiv_pos_as_xyz
1 +X,+Y,+Z
2 1/2-X,1/2+Y,+Z
3 +X,1/2-Y,1/2+Z
4 1/2-X,-Y,1/2+Z
5 -X,-Y,-Z
6 1/2+X,1/2-Y,-Z
7 -X,1/2+Y,1/2-Z
8 1/2+X,+Y,1/2-Z

loop_
_atom_site_label
_atom_site_type_symbol
_atom_site_fract_x
_atom_site_fract_y
_atom_site_fract_z
_atom_site_U_iso_or_equiv
_atom_site_adp_type
_atom_site_occupancy
_atom_site_symmetry_multiplicity
_atom_site_calc_flag
_atom_site_refinement_flags
Fe(1) Fe 0.87393(2) 0.19004(3) 0.141831(19) 0.02806(10) Uani 1.0 8 d .
Cl(1) Cl 0.98297(4) 0.10629(6) 0.08999(4) 0.04498(17) Uani 1.0 8 d .
Cl(2) Cl 0.87303(4) 0.14792(6) 0.26662(4) 0.04149(16) Uani 1.0 8 d .
Cl(3) Cl 0.88426(5) 0.37571(6) 0.12657(5) 0.05143(19) Uani 1.0 8 d .
N(1) N 0.74312(11) 0.10050(15) 0.01915(10) 0.0239(4) Uani 1.0 8 d .
N(2) N 0.68566(12) 0.18974(15) 0.11489(10) 0.0256(4) Uani 1.0 8 d .
C(1) C 0.76014(14) 0.14962(18) 0.08874(12) 0.0246(5) Uani 1.0 8 d .
C(2) C 0.62260(14) 0.16661(19) 0.06188(13) 0.0285(5) Uani 1.0 8 d .
C(3) C 0.65929(14) 0.11079(19) 0.00128(13) 0.0269(5) Uani 1.0 8 d .
C(4) C 0.80799(14) 0.04253(19) -0.02845(13) 0.0291(5) Uani 1.0 8 d .
C(5) C 0.82941(19) 0.1105(3) -0.10057(16) 0.0470(7) Uani 1.0 8 d .
C(6) C 0.78542(16) -0.0815(2) -0.04519(15) 0.0364(6) Uani 1.0 8 d .
C(7) C 0.61811(16) 0.0679(3) -0.07087(15) 0.0440(7) Uani 1.0 8 d .
C(8) C 0.53310(16) 0.1968(3) 0.07192(17) 0.0458(7) Uani 1.0 8 d .
C(9) C 0.67679(16) 0.2459(2) 0.19203(13) 0.0330(6) Uani 1.0 8 d .
C(10) C 0.6419(3) 0.3652(3) 0.18552(19) 0.0678(11) Uani 1.0 8 d .
C(11) C 0.6305(2) 0.1697(3) 0.24816(16) 0.0530(8) Uani 1.0 8 d .
H(1) H 0.8597 0.0406 0.0041 0.0349 Uiso 1.0 8 calc R
H(2) H 0.7346 0.2543 0.2133 0.0396 Uiso 1.0 8 calc R
H(3) H 0.7805 0.1142 -0.1348 0.0564 Uiso 1.0 8 calc R
H(4) H 0.8354 -0.1229 -0.0622 0.0437 Uiso 1.0 8 calc R
H(5) H 0.6079 -0.0145 -0.0660 0.0528 Uiso 1.0 8 calc R
H(6) H 0.5001 0.1601 0.0309 0.0549 Uiso 1.0 8 calc R
H(7) H 0.6315 0.2040 0.3002 0.0636 Uiso 1.0 8 calc R
H(8) H 0.6547 0.4081 0.2331 0.0814 Uiso 1.0 8 calc R
H(9) H 0.8756 0.0732 -0.1281 0.0564 Uiso 1.0 8 calc R
H(10) H 0.8460 0.1881 -0.0856 0.0564 Uiso 1.0 8 calc R
H(11) H 0.7431 -0.0843 -0.0863 0.0437 Uiso 1.0 8 calc R
H(12) H 0.7633 -0.1171 0.0022 0.0437 Uiso 1.0 8 calc R
H(13) H 0.6545 0.0821 -0.1157 0.0528 Uiso 1.0 8 calc R
H(14) H 0.5649 0.1078 -0.0784 0.0528 Uiso 1.0 8 calc R
H(15) H 0.5265 0.2800 0.0686 0.0549 Uiso 1.0 8 calc R
H(16) H 0.5137 0.1701 0.1229 0.0549 Uiso 1.0 8 calc R
H(17) H 0.5812 0.3613 0.1786 0.0814 Uiso 1.0 8 calc R
H(18) H 0.6670 0.4039 0.1407 0.0814 Uiso 1.0 8 calc R
H(19) H 0.6573 0.0944 0.2498 0.0636 Uiso 1.0 8 calc R
H(20) H 0.5725 0.1611 0.2309 0.0636 Uiso 1.0 8 calc R

loop_
_atom_site_aniso_label
_atom_site_aniso_U_11
_atom_site_aniso_U_22
_atom_site_aniso_U_33
_atom_site_aniso_U_12
_atom_site_aniso_U_13
_atom_site_aniso_U_23
Fe(1) 0.0286(2) 0.0299(2) 0.0256(2) -0.0016(1) -0.0030(1) -0.0002(1)
Cl(1) 0.0278(3) 0.0644(5) 0.0428(4) 0.0057(3) -0.0014(3) -0.0081(3)
Cl(2) 0.0512(4) 0.0481(4) 0.0251(3) 0.0046(3) -0.0059(3) -0.0003(3)
Cl(3) 0.0521(5) 0.0311(4) 0.0710(5) -0.0086(3) -0.0034(4) 0.0067(3)
N(1) 0.0252(9) 0.0252(9) 0.0212(10) 0.0002(8) 0.0005(8) 0.0008(7)
N(2) 0.0293(10) 0.0249(10) 0.0227(10) 0.0007(8) 0.0020(8) 0.0022(8)
C(1) 0.0285(12) 0.0265(11) 0.0188(11) -0.0002(9) 0.0002(9) 0.0020(9)
C(2) 0.0266(12) 0.0310(12) 0.0281(12) 0.0014(10) 0.0025(10) 0.0073(9)
C(3) 0.0259(11) 0.0308(12) 0.0240(12) -0.0014(9) -0.0002(9) 0.0026(9)
C(4) 0.0289(12) 0.0327(13) 0.0255(12) 0.0020(10) 0.0038(9) -0.0038(10)
C(5) 0.0516(17) 0.0464(16) 0.0431(17) 0.0022(14) 0.0181(14) 0.0065(13)
C(6) 0.0415(14) 0.0321(13) 0.0357(14) 0.0050(11) 0.0036(11) -0.0044(11)
C(7) 0.0350(14) 0.0604(18) 0.0366(15) -0.0010(13) -0.0079(12) -0.0084(13)
C(8) 0.0306(14) 0.0630(19) 0.0438(16) 0.0065(13) 0.0015(12) 0.0026(14)
C(9) 0.0382(14) 0.0372(13) 0.0237(13) 0.0066(11) 0.0045(10) -0.0029(10)
C(10) 0.114(3) 0.0470(18) 0.0419(19) 0.0306(19) 0.0046(18) -0.0095(14)
C(11) 0.0610(19) 0.071(2) 0.0274(15) -0.0073(17) 0.0069(13) 0.0063(14)

loop_
_atom_type_symbol
_atom_type_description
_atom_type_scat_dispersion_real
_atom_type_scat_dispersion_imag
_atom_type_scat_source
C C 0.0033 0.0016
;
International Tables for Crystallography
(1992, Vol. C, Tables 4.2.6.8 and 6.1.1.4)
;
H H 0.0000 0.0000
;
International Tables for Crystallography
(1992, Vol. C, Table 6.1.1.4)
;
N N 0.0061 0.0033
;
International Tables for Crystallography
(1992, Vol. C, Tables 4.2.6.8 and 6.1.1.4)
;
Fe Fe 0.3463 0.8444
;
International Tables for Crystallography
(1992, Vol. C, Tables 4.2.6.8 and 6.1.1.4)
;
Cl Cl 0.1484 0.1585
;
International Tables for Crystallography
(1992, Vol. C, Tables 4.2.6.8 and 6.1.1.4)
;

loop_
_geom_angle_atom_site_label_1
_geom_angle_atom_site_label_2
_geom_angle_atom_site_label_3
_geom_angle
_geom_angle_publ_flag
Cl(1) Fe(1) Cl(2) 107.54(3) yes
Cl(1) Fe(1) Cl(3) 109.47(4) yes
Cl(1) Fe(1) C(1) 114.60(7) yes
Cl(2) Fe(1) Cl(3) 109.79(4) yes
Cl(2) Fe(1) C(1) 111.64(7) yes
Cl(3) Fe(1) C(1) 103.72(7) yes
C(1) N(1) C(3) 110.78(18) yes
C(1) N(1) C(4) 122.59(18) yes
C(3) N(1) C(4) 126.63(18) yes
C(1) N(2) C(2) 110.81(18) yes
C(1) N(2) C(9) 122.11(19) yes
C(2) N(2) C(9) 127.0(2) yes
Fe(1) C(1) N(1) 131.00(16) yes
Fe(1) C(1) N(2) 122.89(15) yes
N(1) C(1) N(2) 105.16(19) yes
N(2) C(2) C(3) 106.3(2) yes
N(2) C(2) C(8) 125.5(2) yes
C(3) C(2) C(8) 128.2(3) yes
N(1) C(3) C(2) 106.91(19) yes
N(1) C(3) C(7) 125.8(2) yes
C(2) C(3) C(7) 127.3(3) yes
N(1) C(4) C(5) 111.8(2) yes
N(1) C(4) C(6) 111.86(19) yes
C(5) C(4) C(6) 113.5(2) yes
N(2) C(9) C(10) 112.2(2) yes
N(2) C(9) C(11) 110.9(2) yes
C(10) C(9) C(11) 114.3(3) yes
N(1) C(4) H(1) 106.364 no
C(5) C(4) H(1) 106.378 no
C(6) C(4) H(1) 106.365 no
C(4) C(5) H(3) 109.482 no
C(4) C(5) H(9) 109.468 no
C(4) C(5) H(10) 109.476 no
H(3) C(5) H(9) 109.468 no
H(3) C(5) H(10) 109.471 no
H(9) C(5) H(10) 109.463 no
C(4) C(6) H(4) 109.466 no
C(4) C(6) H(11) 109.478 no
C(4) C(6) H(12) 109.473 no
H(4) C(6) H(11) 109.467 no
H(4) C(6) H(12) 109.472 no
H(11) C(6) H(12) 109.472 no
C(3) C(7) H(5) 109.468 no
C(3) C(7) H(13) 109.460 no
C(3) C(7) H(14) 109.473 no
H(5) C(7) H(13) 109.474 no
H(5) C(7) H(14) 109.473 no
H(13) C(7) H(14) 109.479 no
C(2) C(8) H(6) 109.463 no
C(2) C(8) H(15) 109.477 no
C(2) C(8) H(16) 109.481 no
H(6) C(8) H(15) 109.469 no
H(6) C(8) H(16) 109.464 no
H(15) C(8) H(16) 109.473 no
N(2) C(9) H(2) 106.263 no
C(10) C(9) H(2) 106.275 no
C(11) C(9) H(2) 106.273 no
C(9) C(10) H(8) 109.463 no
C(9) C(10) H(17) 109.473 no
C(9) C(10) H(18) 109.476 no
H(8) C(10) H(17) 109.469 no
H(8) C(10) H(18) 109.473 no
H(17) C(10) H(18) 109.474 no
C(9) C(11) H(7) 109.465 no
C(9) C(11) H(19) 109.473 no
C(9) C(11) H(20) 109.471 no
H(7) C(11) H(19) 109.470 no
H(7) C(11) H(20) 109.477 no
H(19) C(11) H(20) 109.471 no

loop_
_geom_bond_atom_site_label_1
_geom_bond_atom_site_label_2
_geom_bond_distance
_geom_bond_publ_flag
Fe(1) Cl(1) 2.1918(8) yes
Fe(1) Cl(2) 2.2004(8) yes
Fe(1) Cl(3) 2.1924(9) yes
Fe(1) C(1) 2.093(3) yes
N(1) C(1) 1.354(3) yes
N(1) C(3) 1.383(3) yes
N(1) C(4) 1.486(3) yes
N(2) C(1) 1.359(3) yes
N(2) C(2) 1.387(3) yes
N(2) C(9) 1.486(3) yes
C(2) C(3) 1.362(4) yes
C(2) C(8) 1.487(4) yes
C(3) C(7) 1.491(4) yes
C(4) C(5) 1.511(4) yes
C(4) C(6) 1.521(4) yes
C(9) C(10) 1.507(4) yes
C(9) C(11) 1.508(4) yes
C(4) H(1) 1.000 no
C(5) H(3) 0.980 no
C(5) H(9) 0.980 no
C(5) H(10) 0.980 no
C(6) H(4) 0.980 no
C(6) H(11) 0.980 no
C(6) H(12) 0.980 no
C(7) H(5) 0.980 no
C(7) H(13) 0.980 no
C(7) H(14) 0.980 no
C(8) H(6) 0.980 no
C(8) H(15) 0.980 no
C(8) H(16) 0.980 no
C(9) H(2) 1.000 no
C(10) H(8) 0.980 no
C(10) H(17) 0.980 no
C(10) H(18) 0.980 no
C(11) H(7) 0.980 no
C(11) H(19) 0.980 no
C(11) H(20) 0.980 no

loop_
_geom_contact_atom_site_label_1
_geom_contact_atom_site_label_2
_geom_contact_distance
_geom_contact_publ_flag
_geom_contact_site_symmetry_2
Fe(1) C(4) 3.557(3) no .
Fe(1) C(9) 3.339(3) no .
Cl(1) C(4) 3.544(3) no .
Cl(2) C(9) 3.583(3) no .
N(1) C(9) 3.584(3) no .
N(2) C(4) 3.588(3) no .
C(1) C(5) 3.468(4) no .
C(1) C(6) 3.572(4) no .
C(1) C(10) 3.565(4) no .
C(1) C(11) 3.446(4) no .
C(2) C(10) 3.162(4) no .
C(2) C(11) 3.204(4) no .
C(3) C(5) 3.239(4) no .
C(3) C(6) 3.126(4) no .
C(4) C(7) 3.142(4) no .
C(5) C(7) 3.460(4) no .
C(6) C(7) 3.229(4) no .
C(7) C(8) 3.186(4) no .
C(8) C(9) 3.145(4) no .
C(8) C(10) 3.275(5) no .
C(8) C(11) 3.422(4) no .
Cl(2) C(10) 3.594(4) no 2_645
Cl(3) C(2) 3.579(3) no 2_655
Cl(3) C(3) 3.560(3) no 2_655
C(2) Cl(3) 3.579(3) no 2_645
C(3) Cl(3) 3.560(3) no 2_645
C(10) Cl(2) 3.594(4) no 2_655
Fe(1) H(1) 2.9503 no .
Fe(1) H(2) 2.6562 no .
Cl(1) H(1) 2.5822 no .
Cl(2) H(2) 2.7033 no .
Cl(2) H(19) 3.5238 no .
Cl(3) H(2) 3.1597 no .
Cl(3) H(18) 3.5051 no .
N(1) H(3) 2.7169 no .
N(1) H(4) 3.3105 no .
N(1) H(5) 2.9399 no .
N(1) H(9) 3.3177 no .
N(1) H(10) 2.6475 no .
N(1) H(11) 2.8201 no .
N(1) H(12) 2.5801 no .
N(1) H(13) 2.7260 no .
N(1) H(14) 3.3112 no .
N(2) H(6) 3.3232 no .
N(2) H(7) 3.3046 no .
N(2) H(8) 3.2989 no .
N(2) H(15) 2.8725 no .
N(2) H(16) 2.7673 no .
N(2) H(17) 2.8315 no .
N(2) H(18) 2.5604 no .
N(2) H(19) 2.6128 no .
N(2) H(20) 2.7157 no .
C(1) H(1) 2.5067 no .
C(1) H(2) 2.4987 no .
C(1) H(10) 3.3279 no .
C(1) H(12) 3.4546 no .
C(1) H(18) 3.4442 no .
C(1) H(19) 3.2856 no .
C(2) H(2) 3.3221 no .
C(2) H(5) 3.0601 no .
C(2) H(13) 3.2479 no .
C(2) H(14) 2.6708 no .
C(2) H(17) 3.1046 no .
C(2) H(18) 3.1680 no .
C(2) H(19) 3.3848 no .
C(2) H(20) 3.0145 no .
C(3) H(1) 3.3144 no .
C(3) H(3) 3.0400 no .
C(3) H(6) 2.6640 no .
C(3) H(10) 3.4638 no .
C(3) H(11) 3.0448 no .
C(3) H(12) 3.1416 no .
C(3) H(15) 3.1272 no .
C(3) H(16) 3.2071 no .
C(4) H(5) 3.3379 no .
C(4) H(13) 2.9168 no .
C(5) H(4) 2.8083 no .
C(5) H(11) 2.6757 no .
C(5) H(12) 3.3634 no .
C(5) H(13) 2.8338 no .
C(6) H(3) 2.7579 no .
C(6) H(5) 2.9723 no .
C(6) H(9) 2.7174 no .
C(6) H(10) 3.3699 no .
C(6) H(13) 3.0857 no .
C(7) H(3) 2.8759 no .
C(7) H(6) 2.7922 no .
C(7) H(11) 2.6917 no .
C(7) H(12) 3.4143 no .
C(8) H(14) 2.8304 no .
C(8) H(17) 2.7660 no .
C(8) H(18) 3.4440 no .
C(8) H(20) 2.8352 no .
C(9) H(15) 3.2340 no .
C(9) H(16) 3.0036 no .
C(10) H(7) 2.7314 no .
C(10) H(15) 2.9067 no .
C(10) H(16) 3.2518 no .
C(10) H(19) 3.3621 no .
C(10) H(20) 2.7451 no .
C(11) H(8) 2.8251 no .
C(11) H(16) 2.8518 no .
C(11) H(17) 2.6581 no .
C(11) H(18) 3.3542 no .
H(1) H(3) 2.8358 no .
H(1) H(4) 2.2596 no .
H(1) H(9) 2.3170 no .
H(1) H(10) 2.3231 no .
H(1) H(11) 2.8354 no .
H(1) H(12) 2.4055 no .
H(2) H(7) 2.3033 no .
H(2) H(8) 2.2325 no .
H(2) H(17) 2.8204 no .
H(2) H(18) 2.4056 no .
H(2) H(19) 2.3282 no .
H(2) H(20) 2.8323 no .
H(3) H(4) 3.1634 no .
H(3) H(5) 3.3635 no .
H(3) H(11) 2.5374 no .
H(3) H(12) 3.5942 no .
H(3) H(13) 2.0799 no .
H(3) H(14) 3.5885 no .
H(4) H(9) 2.6366 no .
H(5) H(6) 3.1492 no .
H(5) H(11) 2.3416 no .
H(5) H(12) 3.0017 no .
H(6) H(14) 2.2310 no .
H(7) H(8) 2.6752 no .
H(7) H(17) 2.8970 no .
H(8) H(20) 3.1728 no .
H(9) H(11) 2.9006 no .
H(9) H(13) 3.5499 no .
H(10) H(11) 3.5866 no .
H(10) H(13) 3.3494 no .
H(11) H(13) 2.4603 no .
H(12) H(13) 3.5434 no .
H(14) H(15) 3.2876 no .
H(15) H(17) 2.2902 no .
H(15) H(18) 2.9500 no .
H(15) H(20) 3.2025 no .
H(16) H(17) 2.6603 no .
H(16) H(19) 3.2919 no .
H(16) H(20) 2.0844 no .
H(17) H(19) 3.5658 no .
H(17) H(20) 2.5101 no .
H(18) H(20) 3.5709 no .
Fe(1) H(18) 3.4080 no 2_645
Cl(1) H(1) 3.4521 no 5_755
Cl(1) H(4) 2.9558 no 5_755
Cl(1) H(6) 3.4415 no 6_555
Cl(1) H(7) 3.2450 no 8_555
Cl(1) H(9) 3.1569 no 5_755
Cl(1) H(14) 3.5963 no 6_555
Cl(1) H(15) 3.1113 no 6_555
Cl(1) H(17) 3.4030 no 2_645
Cl(1) H(18) 3.4822 no 2_645
Cl(1) H(20) 3.4555 no 8_555
Cl(2) H(3) 3.5780 no 3_555
Cl(2) H(5) 3.2868 no 4_655
Cl(2) H(8) 2.8967 no 2_645
Cl(2) H(10) 3.2106 no 3_555
Cl(2) H(11) 3.2251 no 4_655
Cl(2) H(13) 3.3931 no 4_655
Cl(2) H(16) 2.9590 no 8_555
Cl(2) H(20) 3.1998 no 8_555
Cl(3) H(5) 3.5515 no 2_655
Cl(3) H(6) 3.3077 no 6_555
Cl(3) H(12) 3.1885 no 2_655
Cl(3) H(14) 3.0172 no 6_555
Cl(3) H(19) 3.3865 no 2_655
N(1) H(12) 3.3160 no 2_655
N(1) H(18) 3.4229 no 2_645
N(2) H(12) 3.0860 no 2_655
C(1) H(12) 3.1295 no 2_655
C(1) H(18) 3.2261 no 2_645
C(2) H(4) 3.3246 no 2_655
C(2) H(12) 3.2850 no 2_655
C(3) H(4) 3.2995 no 2_655
C(3) H(12) 3.4146 no 2_655
C(4) H(18) 3.3517 no 2_645
C(5) H(15) 3.4508 no 6_555
C(5) H(19) 3.5198 no 4_654
C(6) H(7) 3.2994 no 4_654
C(6) H(10) 3.4888 no 2_645
C(6) H(18) 3.2886 no 2_645
C(7) H(6) 3.3410 no 5_655
C(7) H(7) 3.4736 no 3_554
C(7) H(8) 3.4316 no 3_554
C(8) H(5) 3.1068 no 5_655
C(8) H(10) 3.2938 no 6_455
C(10) H(12) 3.5046 no 2_655
C(10) H(13) 3.4774 no 3_555
C(11) H(4) 3.3496 no 4_655
C(11) H(9) 3.5488 no 4_655
H(1) Cl(1) 3.4521 no 5_755
H(1) H(18) 2.8718 no 2_645
H(2) H(3) 3.1189 no 3_555
H(3) Cl(2) 3.5780 no 3_554
H(3) H(2) 3.1189 no 3_554
H(3) H(7) 3.3866 no 3_554
H(3) H(8) 3.0483 no 3_554
H(3) H(19) 3.2965 no 4_654
H(4) Cl(1) 2.9558 no 5_755
H(4) C(2) 3.3246 no 2_645
H(4) C(3) 3.2995 no 2_645
H(4) C(11) 3.3496 no 4_654
H(4) H(7) 2.6027 no 4_654
H(4) H(13) 3.5726 no 2_645
H(4) H(14) 3.5405 no 2_645
H(4) H(15) 3.3528 no 2_645
H(4) H(18) 3.5010 no 2_645
H(4) H(19) 3.2492 no 4_654
H(5) Cl(2) 3.2868 no 4_654
H(5) Cl(3) 3.5515 no 2_645
H(5) C(8) 3.1068 no 5_655
H(5) H(6) 2.5008 no 5_655
H(5) H(10) 3.5703 no 2_645
H(5) H(16) 2.8393 no 5_655
H(6) Cl(1) 3.4415 no 6_455
H(6) Cl(3) 3.3077 no 6_455
H(6) C(7) 3.3410 no 5_655
H(6) H(5) 2.5008 no 5_655
H(6) H(10) 3.1820 no 6_455
H(6) H(14) 3.4002 no 5_655
H(7) Cl(1) 3.2450 no 8_455
H(7) C(6) 3.2994 no 4_655
H(7) C(7) 3.4736 no 3_555
H(7) H(3) 3.3866 no 3_555
H(7) H(4) 2.6027 no 4_655
H(7) H(9) 3.4690 no 4_655
H(7) H(11) 3.1307 no 4_655
H(7) H(13) 2.9119 no 3_555
H(7) H(14) 3.2144 no 3_555
H(8) Cl(2) 2.8967 no 2_655
H(8) C(7) 3.4316 no 3_555
H(8) H(3) 3.0483 no 3_555
H(8) H(13) 2.6020 no 3_555
H(8) H(14) 3.5505 no 3_555
H(9) Cl(1) 3.1569 no 5_755
H(9) C(11) 3.5488 no 4_654
H(9) H(7) 3.4690 no 4_654
H(9) H(15) 3.1359 no 6_555
H(9) H(17) 3.4922 no 6_555
H(9) H(19) 2.9185 no 4_654
H(10) Cl(2) 3.2106 no 3_554
H(10) C(6) 3.4888 no 2_655
H(10) C(8) 3.2938 no 6_555
H(10) H(5) 3.5703 no 2_655
H(10) H(6) 3.1820 no 6_555
H(10) H(11) 3.0187 no 2_655
H(10) H(12) 3.2448 no 2_655
H(10) H(15) 2.9295 no 6_555
H(10) H(16) 3.2213 no 6_555
H(11) Cl(2) 3.2251 no 4_654
H(11) H(7) 3.1307 no 4_654
H(11) H(10) 3.0187 no 2_645
H(11) H(19) 3.2386 no 4_654
H(12) Cl(3) 3.1885 no 2_645
H(12) N(1) 3.3160 no 2_645
H(12) N(2) 3.0860 no 2_645
H(12) C(1) 3.1295 no 2_645
H(12) C(2) 3.2850 no 2_645
H(12) C(3) 3.4146 no 2_645
H(12) C(10) 3.5046 no 2_645
H(12) H(10) 3.2448 no 2_645
H(12) H(18) 2.6414 no 2_645
H(13) Cl(2) 3.3931 no 4_654
H(13) C(10) 3.4774 no 3_554
H(13) H(4) 3.5726 no 2_655
H(13) H(7) 2.9119 no 3_554
H(13) H(8) 2.6020 no 3_554
H(14) Cl(1) 3.5963 no 6_455
H(14) Cl(3) 3.0172 no 6_455
H(14) H(4) 3.5405 no 2_655
H(14) H(6) 3.4002 no 5_655
H(14) H(7) 3.2144 no 3_554
H(14) H(8) 3.5505 no 3_554
H(14) H(16) 3.5678 no 5_655
H(15) Cl(1) 3.1113 no 6_455
H(15) C(5) 3.4508 no 6_455
H(15) H(4) 3.3528 no 2_655
H(15) H(9) 3.1359 no 6_455
H(15) H(10) 2.9295 no 6_455
H(16) Cl(2) 2.9590 no 8_455
H(16) H(5) 2.8393 no 5_655
H(16) H(10) 3.2213 no 6_455
H(16) H(14) 3.5678 no 5_655
H(17) Cl(1) 3.4030 no 2_655
H(17) H(9) 3.4922 no 6_455
H(18) Fe(1) 3.4080 no 2_655
H(18) Cl(1) 3.4822 no 2_655
H(18) N(1) 3.4229 no 2_655
H(18) C(1) 3.2261 no 2_655
H(18) C(4) 3.3517 no 2_655
H(18) C(6) 3.2886 no 2_655
H(18) H(1) 2.8718 no 2_655
H(18) H(4) 3.5010 no 2_655
H(18) H(12) 2.6414 no 2_655
H(19) Cl(3) 3.3865 no 2_645
H(19) C(5) 3.5198 no 4_655
H(19) H(3) 3.2965 no 4_655
H(19) H(4) 3.2492 no 4_655
H(19) H(9) 2.9185 no 4_655
H(19) H(11) 3.2386 no 4_655
H(20) Cl(1) 3.4555 no 8_455
H(20) Cl(2) 3.1998 no 8_455

loop_
_geom_torsion_atom_site_label_1
_geom_torsion_atom_site_label_2
_geom_torsion_atom_site_label_3
_geom_torsion_atom_site_label_4
_geom_torsion
_geom_torsion_publ_flag
Cl(1) Fe(1) C(1) N(1) -15.6(2) no
Cl(1) Fe(1) C(1) N(2) 177.26(12) no
Cl(2) Fe(1) C(1) N(1) -138.15(16) no
Cl(2) Fe(1) C(1) N(2) 54.70(16) no
Cl(3) Fe(1) C(1) N(1) 103.70(17) no
Cl(3) Fe(1) C(1) N(2) -63.45(16) no
C(1) N(1) C(3) C(2) -0.8(3) no
C(1) N(1) C(3) C(7) 179.41(18) no
C(3) N(1) C(1) Fe(1) -168.12(17) no
C(3) N(1) C(1) N(2) 0.7(3) no
C(1) N(1) C(4) C(5) -109.1(2) no
C(1) N(1) C(4) C(6) 122.3(2) no
C(4) N(1) C(1) Fe(1) 13.0(3) no
C(4) N(1) C(1) N(2) -178.19(16) no
C(3) N(1) C(4) C(5) 72.2(3) no
C(3) N(1) C(4) C(6) -56.4(3) no
C(4) N(1) C(3) C(2) 178.06(17) no
C(4) N(1) C(3) C(7) -1.7(4) no
C(1) N(2) C(2) C(3) -0.1(3) no
C(1) N(2) C(2) C(8) 179.14(18) no
C(2) N(2) C(1) Fe(1) 169.60(15) no
C(2) N(2) C(1) N(1) -0.4(3) no
C(1) N(2) C(9) C(10) 122.4(2) no
C(1) N(2) C(9) C(11) -108.4(3) no
C(9) N(2) C(1) Fe(1) -12.7(3) no
C(9) N(2) C(1) N(1) 177.36(17) no
C(2) N(2) C(9) C(10) -60.2(3) no
C(2) N(2) C(9) C(11) 68.9(3) no
C(9) N(2) C(2) C(3) -177.70(18) no
C(9) N(2) C(2) C(8) 1.5(4) no
N(2) C(2) C(3) N(1) 0.5(3) no
N(2) C(2) C(3) C(7) -179.69(18) no
C(8) C(2) C(3) N(1) -178.7(3) no
C(8) C(2) C(3) C(7) 1.1(4) no
